data_2000917
loop_
_publ_author_name
'Robinson, P. D.'
'Hua, D. H.'
'Roche, D.'

_publ_section_title
;Structure of
 (2<i>R</i>,4<i>R</i>,5<i>R</i>)-2-chloro-3-isopropyl-4-methyl-5-phenyl-1,3,2-oxazaphospholidine
 2-oxide
;
_journal_issue 5
_journal_name_full 'Acta Crystallographica Section C'
_journal_page_first 923
_journal_page_last 925
_journal_paper_doi 10.1107/S0108270191010727
_journal_volume 48
_journal_year 1992
_chemical_formula_sum 'C12 H17 Cl N O2 P'
_chemical_formula_weight 273.70
_symmetry_cell_setting orthorhombic
_symmetry_space_group_name_Hall 'P 2ac 2ab'
_symmetry_space_group_name_H-M 'P 21 21 21'
_cell_angle_alpha 90
_cell_angle_beta 90
_cell_angle_gamma 90
_cell_formula_units_Z 4
_cell_length_a 12.714(5)
_cell_length_b 14.726(2)
_cell_length_c 7.453(4)
_cell_volume 1395.4(9)
_diffrn_radiation_type Mo
_diffrn_radiation_wavelength 0.71069
_exptl_absorpt_coefficient_mu 0.375
_exptl_crystal_density_diffrn 1.303
_exptl_crystal_F_000 576
_cod_data_source_file cr0375.cif
_cod_data_source_block cr0375a
_cod_original_cell_volume 1395.0(10)
_cod_original_formula_sum 'C12 H17 Cl1 N1 O2 P1'
_cod_database_code 2000917

loop_
_atom_site_label
_atom_site_fract_x
_atom_site_fract_y
_atom_site_fract_z
O(1) .2230(3) .3519(2) -.0118(6)
P(2) .20730(10) .24810(10) .0291(2)
N(3) .2936(4) .2381(3) .1885(6)
C(4) .3687(5) .3147(4) .1782(9)
C(5) .3002(5) .3934(4) .1110(8)
C(6) .3260(5) .1525(4) .2760(10)
C(7) .4100(6) .1015(5) .1680(10)
C(8) .2311(6) .0929(4) .3170(10)
C(9) .4199(5) .3384(4) .3560(10)
C(10) .3565(5) .4688(4) .0135(9)
C(11) .3412(5) .5574(5) .0710(9)
C(12) .3903(6) .6282(4) -.0190(10)
C(13) .4561(6) .6105(5) -.1590(10)
C(14) .4717(6) .5235(6) -.2130(10)
C(15) .4226(6) .4523(4) -.1290(10)
O(16) .1023(3) .2148(3) .0529(7)
Cl(17) .2648(2) .19130(10) -.2002(3)
H(4) .4215 .3015 .0920
H(5) .2635 .4186 .2102
H(7)A .3816 .0838 .0556
H(7)B .4314 .0491 .2328
H(7)C .4689 .1401 .1495
H(8)A .2480 .0523 .4121
H(8)B .2124 .0592 .2135
H(8)C .1736 .1301 .3525
H(9)A .4559 .3947 .3453
H(9)B .4685 .2922 .3881
H(9)C .3673 .3433 .4462
H(11) .2973 .5696 .1713
H(12) .3780 .6891 .0175
H(13) .4912 .6589 -.2179
H(14) .5172 .5117 -.3118
H(15) .4342 .3919 -.1684
H(21) .3569 .1684 .3876

loop_
_geom_bond_atom_site_label_1
_geom_bond_atom_site_label_2
_geom_bond_distance
O(1) P(2) 1.571(4)
O(1) C(5) 1.475(7)
P(2) N(3) 1.624(5)
P(2) O(16) 1.433(4)
P(2) Cl(17) 2.039(3)
N(3) C(4) 1.480(7)
N(3) C(6) 1.477(7)
C(4) C(5) 1.534(8)
C(4) C(9) 1.517(9)
C(5) C(10) 1.508(8)
C(6) C(7) 1.532(9)
C(6) C(8) 1.524(8)
C(10) C(11) 1.388(8)
C(10) C(15) 1.374(9)
C(11) C(12) 1.386(9)
C(12) C(13) 1.360(10)
C(13) C(14) 1.360(10)
C(14) C(15) 1.373(9)
